data_4101952
loop_
_publ_author_name
'Yuetao Zhang'
'Yalan Ning'
'Lucia Caporaso'
'Luigi Cavallo'
'Eugene Y.-X. Chen'

_publ_section_title
;
 Catalyst-Site-Controlled Coordination Polymerization of Polar Vinyl
 Monomers to Highly Syndiotactic Polymers
;
_journal_name_full 'Journal of the American Chemical Society'
_journal_page_first 2695
_journal_page_last 2709
_journal_paper_doi 10.1021/ja908818y
_journal_volume 132
_journal_year 2010
_chemical_formula_sum 'C34 H44 O4 Si Zr'
_chemical_formula_weight 636.00
_chemical_name_systematic
;
 ?
;
_space_group_IT_number 2
_symmetry_cell_setting triclinic
_symmetry_space_group_name_Hall '-P 1'
_symmetry_space_group_name_H-M 'P -1'
_atom_sites_solution_hydrogens geom
_atom_sites_solution_primary direct
_atom_sites_solution_secondary difmap
_audit_creation_method SHELXL-97
_cell_angle_alpha 90.664(2)
_cell_angle_beta 111.403(2)
_cell_angle_gamma 113.539(2)
_cell_formula_units_Z 2
_cell_length_a 10.8310(4)
_cell_length_b 12.4790(4)
_cell_length_c 14.1278(5)
_cell_measurement_reflns_used 9826
_cell_measurement_temperature 120(2)
_cell_measurement_theta_max 35.54
_cell_measurement_theta_min 2.34
_cell_volume 1601.97(11)
_computing_cell_refinement 'APEX2 (Bruker, 2009)'
_computing_data_collection 'APEX2 (Bruker, 2009)'
_computing_data_reduction 'APEX2 (Bruker, 2009)'
_computing_molecular_graphics 'APEX2 (Bruker, 2009)'
_computing_publication_material 'APEX2 (Bruker, 2009)'
_computing_structure_refinement 'XL (Sheldrick, 2008)'
_computing_structure_solution 'XS (Sheldrick, 2008)'
_diffrn_ambient_temperature 120(2)
_diffrn_measured_fraction_theta_full 0.953
_diffrn_measured_fraction_theta_max 0.953
_diffrn_measurement_device_type 'Bruker SMART APEX II CCD diffractometer'
_diffrn_measurement_method 'phi and omega scans'
_diffrn_radiation_monochromator graphite
_diffrn_radiation_source 'fine-focus sealed tube'
_diffrn_radiation_type MoK\a
_diffrn_radiation_wavelength 0.71073
_diffrn_reflns_av_R_equivalents 0.0256
_diffrn_reflns_av_sigmaI/netI 0.0322
_diffrn_reflns_limit_h_max 17
_diffrn_reflns_limit_h_min -17
_diffrn_reflns_limit_k_max 19
_diffrn_reflns_limit_k_min -20
_diffrn_reflns_limit_l_max 22
_diffrn_reflns_limit_l_min -22
_diffrn_reflns_number 50655
_diffrn_reflns_theta_full 35.61
_diffrn_reflns_theta_max 35.61
_diffrn_reflns_theta_min 2.16
_exptl_absorpt_coefficient_mu 0.416
_exptl_absorpt_correction_T_max 0.9636
_exptl_absorpt_correction_T_min 0.7625
_exptl_absorpt_correction_type multi-scan
_exptl_absorpt_process_details 'Sheldrick, G. M. (2008) SADABS. University of G\"ottingen, Germany.'
_exptl_crystal_colour 'clear yellow'
_exptl_crystal_density_diffrn 1.319
_exptl_crystal_density_meas ?
_exptl_crystal_density_method 'not measured'
_exptl_crystal_description plate
_exptl_crystal_F_000 668
_exptl_crystal_size_max 0.69
_exptl_crystal_size_mid 0.56
_exptl_crystal_size_min 0.09
_refine_diff_density_max 0.598
_refine_diff_density_min -0.397
_refine_diff_density_rms 0.073
_refine_ls_extinction_method none
_refine_ls_goodness_of_fit_ref 1.030
_refine_ls_hydrogen_treatment constr
_refine_ls_matrix_type full
_refine_ls_number_parameters 361
_refine_ls_number_reflns 14065
_refine_ls_number_restraints 0
_refine_ls_restrained_S_all 1.030
_refine_ls_R_factor_all 0.0383
_refine_ls_R_factor_gt 0.0299
_refine_ls_shift/su_max 0.002
_refine_ls_shift/su_mean 0.000
_refine_ls_structure_factor_coef Fsqd
_refine_ls_weighting_details 'calc w=1/[\s^2^(Fo^2^)+(0.0357P)^2^+0.5440P] where P=(Fo^2^+2Fc^2^)/3'
_refine_ls_weighting_scheme calc
_refine_ls_wR_factor_gt 0.0737
_refine_ls_wR_factor_ref 0.0780
_reflns_number_gt 12063
_reflns_number_total 14065
_reflns_threshold_expression >2sigma(I)
_cod_data_source_file ja908818y_si_003.cif
_cod_data_source_block ec55p1bar
_cod_depositor_comments
;
The following automatic conversions were performed:

'_exptl_crystal_density_meas' value 'not measured' was changed to '?'
- the value is perceived as not measured.

Automatic conversion script
Id: cif_fix_values 3008 2015-01-20 13:52:24Z robertas 
;
_cod_original_cell_volume 1601.96(10)
_cod_database_code 4101952

loop_
_symmetry_equiv_pos_as_xyz
'x, y, z'
'-x, -y, -z'

loop_
_atom_site_label
_atom_site_type_symbol
_atom_site_fract_x
_atom_site_fract_y
_atom_site_fract_z
_atom_site_U_iso_or_equiv
_atom_site_adp_type
_atom_site_occupancy
_atom_site_symmetry_multiplicity
_atom_site_calc_flag
_atom_site_refinement_flags
_atom_site_disorder_assembly
_atom_site_disorder_group
Zr1 Zr 0.889650(10) 0.290033(8) 0.235449(7) 0.01197(3) Uani 1 1 d . . .
Si1 Si 0.54733(3) 0.09823(3) 0.19155(2) 0.01670(6) Uani 1 1 d . . .
O1 O 0.94135(8) 0.44980(7) 0.19562(6) 0.01559(13) Uani 1 1 d . . .
O2 O 0.90700(9) 0.61530(7) 0.15179(6) 0.01876(15) Uani 1 1 d . . .
O3 O 1.08167(8) 0.28415(7) 0.29222(6) 0.01674(14) Uani 1 1 d . . .
O4 O 1.23807(9) 0.28294(7) 0.45301(6) 0.01783(14) Uani 1 1 d . . .
C1 C 0.88642(13) 0.40209(10) 0.38432(8) 0.01791(19) Uani 1 1 d . . .
H1A H 0.9393 0.4901 0.4091 0.021 Uiso 1 1 calc R . .
C2 C 0.93783(13) 0.31857(10) 0.42613(8) 0.01860(19) Uani 1 1 d . . .
H2A H 1.0336 0.3371 0.4853 0.022 Uiso 1 1 calc R . .
C3 C 0.82306(13) 0.20358(10) 0.37772(8) 0.01818(19) Uani 1 1 d . . .
H3A H 0.8245 0.1276 0.3986 0.022 Uiso 1 1 calc R . .
C4 C 0.69629(12) 0.21422(10) 0.30632(8) 0.01657(18) Uani 1 1 d . . .
C5 C 0.73936(12) 0.33865(10) 0.31074(8) 0.01673(18) Uani 1 1 d . . .
H5A H 0.6715 0.3754 0.2763 0.020 Uiso 1 1 calc R . .
C6 C 0.81709(12) 0.21599(10) 0.03128(8) 0.01573(17) Uani 1 1 d . . .
C7 C 0.68783(11) 0.20156(9) 0.04684(8) 0.01463(17) Uani 1 1 d . . .
C8 C 0.66144(11) 0.11722(9) 0.11526(8) 0.01432(17) Uani 1 1 d . . .
C9 C 0.77256(12) 0.07343(9) 0.13376(8) 0.01512(17) Uani 1 1 d . . .
C10 C 0.86811(11) 0.13384(9) 0.08372(8) 0.01554(17) Uani 1 1 d . . .
C11 C 0.98550(13) 0.10703(11) 0.09045(9) 0.0206(2) Uani 1 1 d . . .
H11A H 1.0479 0.1468 0.0568 0.025 Uiso 1 1 calc R . .
C12 C 1.00798(14) 0.02222(11) 0.14670(10) 0.0247(2) Uani 1 1 d . . .
H12A H 1.0864 0.0031 0.1515 0.030 Uiso 1 1 calc R . .
C13 C 0.91599(14) -0.03658(11) 0.19728(10) 0.0242(2) Uani 1 1 d . . .
H13A H 0.9342 -0.0945 0.2358 0.029 Uiso 1 1 calc R . .
C14 C 0.80063(13) -0.01247(10) 0.19235(9) 0.0196(2) Uani 1 1 d . . .
H14A H 0.7406 -0.0526 0.2276 0.023 Uiso 1 1 calc R . .
C15 C 0.61060(13) 0.26783(10) -0.00365(9) 0.01890(19) Uani 1 1 d . . .
H15A H 0.5231 0.2586 0.0034 0.023 Uiso 1 1 calc R . .
C16 C 0.66387(14) 0.34531(11) -0.06269(9) 0.0229(2) Uani 1 1 d . . .
H16A H 0.6115 0.3889 -0.0968 0.027 Uiso 1 1 calc R . .
C17 C 0.79428(15) 0.36201(11) -0.07420(9) 0.0235(2) Uani 1 1 d . . .
H17A H 0.8300 0.4185 -0.1135 0.028 Uiso 1 1 calc R . .
C18 C 0.86997(13) 0.29720(10) -0.02912(9) 0.0202(2) Uani 1 1 d . . .
H18A H 0.9561 0.3069 -0.0384 0.024 Uiso 1 1 calc R . .
C19 C 0.98823(11) 0.56775(9) 0.22200(8) 0.01496(17) Uani 1 1 d . . .
C20 C 1.10965(12) 0.64036(9) 0.30330(9) 0.01715(18) Uani 1 1 d . . .
C21 C 1.21669(13) 0.59954(11) 0.37464(10) 0.0222(2) Uani 1 1 d . . .
H21A H 1.1801 0.5136 0.3542 0.033 Uiso 1 1 calc R . .
H21B H 1.2275 0.6174 0.4457 0.033 Uiso 1 1 calc R . .
H21C H 1.3124 0.6409 0.3707 0.033 Uiso 1 1 calc R . .
C22 C 1.15176(14) 0.77135(10) 0.32613(11) 0.0252(2) Uani 1 1 d . . .
H22A H 1.0755 0.7896 0.2761 0.038 Uiso 1 1 calc R . .
H22B H 1.2459 0.8169 0.3209 0.038 Uiso 1 1 calc R . .
H22C H 1.1613 0.7928 0.3962 0.038 Uiso 1 1 calc R . .
C23 C 0.75530(12) 0.57468(10) 0.13666(9) 0.01823(19) Uani 1 1 d . . .
H23A H 0.7043 0.4859 0.1190 0.022 Uiso 1 1 calc R . .
C24 C 0.69038(15) 0.62652(12) 0.04479(11) 0.0279(3) Uani 1 1 d . . .
H24A H 0.7011 0.5979 -0.0153 0.042 Uiso 1 1 calc R . .
H24B H 0.7424 0.7135 0.0618 0.042 Uiso 1 1 calc R . .
H24C H 0.5858 0.6016 0.0287 0.042 Uiso 1 1 calc R . .
C25 C 0.74325(15) 0.61687(11) 0.23260(11) 0.0253(2) Uani 1 1 d . . .
H25A H 0.7869 0.5822 0.2900 0.038 Uiso 1 1 calc R . .
H25B H 0.6394 0.5919 0.2190 0.038 Uiso 1 1 calc R . .
H25C H 0.7957 0.7038 0.2508 0.038 Uiso 1 1 calc R . .
C26 C 1.22174(11) 0.31313(9) 0.35708(8) 0.01514(17) Uani 1 1 d . . .
C27 C 1.18001(16) 0.15641(11) 0.45319(10) 0.0254(2) Uani 1 1 d . . .
H27A H 1.0780 0.1156 0.3981 0.031 Uiso 1 1 calc R . .
C28 C 1.1744(2) 0.14399(14) 0.55836(12) 0.0379(3) Uani 1 1 d . . .
H28A H 1.1111 0.1780 0.5671 0.057 Uiso 1 1 calc R . .
H28B H 1.2740 0.1863 0.6126 0.057 Uiso 1 1 calc R . .
H28C H 1.1347 0.0596 0.5633 0.057 Uiso 1 1 calc R . .
C29 C 1.2760(2) 0.10556(14) 0.43338(14) 0.0418(4) Uani 1 1 d . . .
H29A H 1.2745 0.1147 0.3642 0.063 Uiso 1 1 calc R . .
H29B H 1.2385 0.0210 0.4378 0.063 Uiso 1 1 calc R . .
H29C H 1.3772 0.1481 0.4853 0.063 Uiso 1 1 calc R . .
C30 C 1.33740(12) 0.37146(10) 0.33396(9) 0.01851(19) Uani 1 1 d . . .
C31 C 1.49242(14) 0.39992(14) 0.40770(11) 0.0290(3) Uani 1 1 d . . .
H31A H 1.4912 0.3685 0.4708 0.044 Uiso 1 1 calc R . .
H31B H 1.5514 0.4863 0.4254 0.044 Uiso 1 1 calc R . .
H31C H 1.5355 0.3635 0.3750 0.044 Uiso 1 1 calc R . .
C32 C 1.31951(15) 0.41390(13) 0.23308(10) 0.0265(2) Uani 1 1 d . . .
H32A H 1.2149 0.3902 0.1912 0.040 Uiso 1 1 calc R . .
H32B H 1.3588 0.3785 0.1958 0.040 Uiso 1 1 calc R . .
H32C H 1.3732 0.5008 0.2462 0.040 Uiso 1 1 calc R . .
C33 C 0.48087(16) -0.04830(11) 0.23158(11) 0.0278(3) Uani 1 1 d . . .
H33A H 0.4026 -0.1086 0.1712 0.042 Uiso 1 1 calc R . .
H33B H 0.4424 -0.0432 0.2836 0.042 Uiso 1 1 calc R . .
H33C H 0.5625 -0.0704 0.2611 0.042 Uiso 1 1 calc R . .
C34 C 0.39288(14) 0.14089(13) 0.13241(10) 0.0268(2) Uani 1 1 d . . .
H34A H 0.3150 0.0800 0.0723 0.040 Uiso 1 1 calc R . .
H34B H 0.4290 0.2175 0.1104 0.040 Uiso 1 1 calc R . .
H34C H 0.3535 0.1476 0.1834 0.040 Uiso 1 1 calc R . .

loop_
_atom_site_aniso_label
_atom_site_aniso_U_11
_atom_site_aniso_U_22
_atom_site_aniso_U_33
_atom_site_aniso_U_23
_atom_site_aniso_U_13
_atom_site_aniso_U_12
Zr1 0.01151(4) 0.01255(4) 0.01071(4) 0.00113(3) 0.00418(3) 0.00442(4)
Si1 0.01407(13) 0.01711(13) 0.01633(14) 0.00072(11) 0.00820(11) 0.00249(11)
O1 0.0163(3) 0.0142(3) 0.0151(3) 0.0021(3) 0.0059(3) 0.0059(3)
O2 0.0178(4) 0.0219(4) 0.0205(4) 0.0107(3) 0.0092(3) 0.0108(3)
O3 0.0140(3) 0.0192(4) 0.0152(3) 0.0026(3) 0.0036(3) 0.0076(3)
O4 0.0222(4) 0.0172(3) 0.0131(3) 0.0043(3) 0.0053(3) 0.0092(3)
C1 0.0204(5) 0.0171(5) 0.0149(5) -0.0007(4) 0.0084(4) 0.0058(4)
C2 0.0203(5) 0.0214(5) 0.0110(4) 0.0002(4) 0.0054(4) 0.0070(4)
C3 0.0225(5) 0.0185(5) 0.0139(4) 0.0038(4) 0.0090(4) 0.0078(4)
C4 0.0173(4) 0.0173(4) 0.0152(4) 0.0018(4) 0.0095(4) 0.0049(4)
C5 0.0182(5) 0.0177(4) 0.0162(5) 0.0012(4) 0.0094(4) 0.0074(4)
C6 0.0162(4) 0.0173(4) 0.0122(4) 0.0002(3) 0.0066(4) 0.0050(4)
C7 0.0142(4) 0.0161(4) 0.0114(4) 0.0000(3) 0.0049(3) 0.0047(4)
C8 0.0133(4) 0.0149(4) 0.0125(4) 0.0008(3) 0.0052(3) 0.0041(4)
C9 0.0153(4) 0.0136(4) 0.0142(4) -0.0006(3) 0.0057(3) 0.0044(4)
C10 0.0143(4) 0.0157(4) 0.0147(4) -0.0008(3) 0.0059(3) 0.0048(4)
C11 0.0175(5) 0.0215(5) 0.0222(5) -0.0021(4) 0.0088(4) 0.0073(4)
C12 0.0209(5) 0.0233(5) 0.0294(6) -0.0023(5) 0.0071(5) 0.0120(5)
C13 0.0261(6) 0.0184(5) 0.0270(6) 0.0031(4) 0.0073(5) 0.0117(5)
C14 0.0215(5) 0.0148(4) 0.0201(5) 0.0024(4) 0.0077(4) 0.0064(4)
C15 0.0196(5) 0.0220(5) 0.0155(5) 0.0027(4) 0.0061(4) 0.0103(4)
C16 0.0300(6) 0.0230(5) 0.0181(5) 0.0066(4) 0.0094(5) 0.0139(5)
C17 0.0308(6) 0.0225(5) 0.0187(5) 0.0074(4) 0.0137(5) 0.0094(5)
C18 0.0220(5) 0.0215(5) 0.0170(5) 0.0031(4) 0.0115(4) 0.0059(4)
C19 0.0154(4) 0.0151(4) 0.0169(4) 0.0054(3) 0.0079(4) 0.0076(4)
C20 0.0159(4) 0.0148(4) 0.0206(5) 0.0034(4) 0.0077(4) 0.0062(4)
C21 0.0162(5) 0.0216(5) 0.0237(6) 0.0019(4) 0.0033(4) 0.0075(4)
C22 0.0227(5) 0.0150(5) 0.0337(7) 0.0024(4) 0.0107(5) 0.0049(4)
C23 0.0158(4) 0.0176(5) 0.0204(5) 0.0028(4) 0.0056(4) 0.0079(4)
C24 0.0262(6) 0.0260(6) 0.0271(6) 0.0064(5) 0.0022(5) 0.0147(5)
C25 0.0276(6) 0.0240(5) 0.0311(6) 0.0056(5) 0.0171(5) 0.0129(5)
C26 0.0162(4) 0.0163(4) 0.0132(4) 0.0026(3) 0.0037(3) 0.0093(4)
C27 0.0351(7) 0.0177(5) 0.0197(5) 0.0067(4) 0.0076(5) 0.0109(5)
C28 0.0550(10) 0.0294(7) 0.0249(7) 0.0145(6) 0.0151(7) 0.0150(7)
C29 0.0612(11) 0.0315(7) 0.0427(9) 0.0090(6) 0.0180(8) 0.0321(8)
C30 0.0157(4) 0.0235(5) 0.0172(5) 0.0039(4) 0.0059(4) 0.0099(4)
C31 0.0165(5) 0.0429(8) 0.0263(6) 0.0027(5) 0.0058(5) 0.0143(5)
C32 0.0250(6) 0.0347(7) 0.0231(6) 0.0104(5) 0.0133(5) 0.0126(5)
C33 0.0295(6) 0.0196(5) 0.0291(6) 0.0028(5) 0.0174(5) 0.0006(5)
C34 0.0176(5) 0.0364(7) 0.0256(6) 0.0010(5) 0.0094(5) 0.0104(5)

loop_
_atom_type_symbol
_atom_type_description
_atom_type_scat_dispersion_real
_atom_type_scat_dispersion_imag
_atom_type_scat_source
C C 0.0033 0.0016 'International Tables Vol C Tables 4.2.6.8 and 6.1.1.4'
H H 0.0000 0.0000 'International Tables Vol C Tables 4.2.6.8 and 6.1.1.4'
O O 0.0106 0.0060 'International Tables Vol C Tables 4.2.6.8 and 6.1.1.4'
Si Si 0.0817 0.0704 'International Tables Vol C Tables 4.2.6.8 and 6.1.1.4'
Zr Zr -2.9673 0.5597 'International Tables Vol C Tables 4.2.6.8 and 6.1.1.4'

loop_
_geom_angle_atom_site_label_1
_geom_angle_atom_site_label_2
_geom_angle_atom_site_label_3
_geom_angle
_geom_angle_site_symmetry_1
_geom_angle_site_symmetry_3
_geom_angle_publ_flag
O3 Zr1 O1 102.19(3) . . ?
O3 Zr1 C5 135.00(3) . . ?
O1 Zr1 C5 86.67(3) . . ?
O3 Zr1 C3 92.76(4) . . ?
O1 Zr1 C3 134.54(3) . . ?
C5 Zr1 C3 54.45(4) . . ?
O3 Zr1 C8 121.83(3) . . ?
O1 Zr1 C8 119.01(3) . . ?
C5 Zr1 C8 89.12(3) . . ?
C3 Zr1 C8 86.27(4) . . ?
O3 Zr1 C4 126.01(3) . . ?
O1 Zr1 C4 118.89(3) . . ?
C5 Zr1 C4 33.20(3) . . ?
C3 Zr1 C4 33.40(4) . . ?
C8 Zr1 C4 67.49(3) . . ?
O3 Zr1 C1 104.50(3) . . ?
O1 Zr1 C1 80.60(3) . . ?
C5 Zr1 C1 32.80(4) . . ?
C3 Zr1 C1 54.03(4) . . ?
C8 Zr1 C1 120.36(3) . . ?
C4 Zr1 C1 54.89(4) . . ?
O3 Zr1 C2 81.49(3) . . ?
O1 Zr1 C2 107.37(3) . . ?
C5 Zr1 C2 54.05(4) . . ?
C3 Zr1 C2 32.65(4) . . ?
C8 Zr1 C2 118.24(4) . . ?
C4 Zr1 C2 54.88(4) . . ?
C1 Zr1 C2 32.24(4) . . ?
O3 Zr1 C9 88.86(3) . . ?
O1 Zr1 C9 134.21(3) . . ?
C5 Zr1 C9 116.23(3) . . ?
C3 Zr1 C9 88.10(3) . . ?
C8 Zr1 C9 32.98(3) . . ?
C4 Zr1 C9 86.35(3) . . ?
C1 Zr1 C9 139.72(4) . . ?
C2 Zr1 C9 118.23(4) . . ?
O3 Zr1 C7 126.67(3) . . ?
O1 Zr1 C7 87.67(3) . . ?
C5 Zr1 C7 97.38(3) . . ?
C3 Zr1 C7 116.92(4) . . ?
C8 Zr1 C7 32.88(3) . . ?
C4 Zr1 C7 90.43(3) . . ?
C1 Zr1 C7 128.82(3) . . ?
C2 Zr1 C7 145.31(3) . . ?
C9 Zr1 C7 52.25(3) . . ?
O3 Zr1 C6 97.57(3) . . ?
O1 Zr1 C6 83.03(3) . . ?
C5 Zr1 C6 127.40(3) . . ?
C3 Zr1 C6 137.57(4) . . ?
C8 Zr1 C6 53.52(3) . . ?
C4 Zr1 C6 119.55(3) . . ?
C1 Zr1 C6 154.81(3) . . ?
C2 Zr1 C6 169.54(3) . . ?
C9 Zr1 C6 51.32(3) . . ?
C7 Zr1 C6 31.03(3) . . ?
O3 Zr1 C10 76.58(3) . . ?
O1 Zr1 C10 108.68(3) . . ?
C5 Zr1 C10 142.35(3) . . ?
C3 Zr1 C10 116.53(3) . . ?
C8 Zr1 C10 53.26(3) . . ?
C4 Zr1 C10 116.55(3) . . ?
C1 Zr1 C10 170.35(3) . . ?
C2 Zr1 C10 140.87(3) . . ?
C9 Zr1 C10 30.85(3) . . ?
C7 Zr1 C10 51.03(3) . . ?
C6 Zr1 C10 30.38(3) . . ?
C33 Si1 C34 110.35(7) . . ?
C33 Si1 C8 116.06(5) . . ?
C34 Si1 C8 113.99(5) . . ?
C33 Si1 C4 109.83(6) . . ?
C34 Si1 C4 109.64(6) . . ?
C8 Si1 C4 95.93(5) . . ?
C19 O1 Zr1 149.16(7) . . ?
C19 O2 C23 116.91(8) . . ?
C26 O3 Zr1 158.43(7) . . ?
C26 O4 C27 114.88(9) . . ?
C2 C1 C5 107.96(10) . . ?
C2 C1 Zr1 74.30(6) . . ?
C5 C1 Zr1 71.92(6) . . ?
C1 C2 C3 107.80(10) . . ?
C1 C2 Zr1 73.46(6) . . ?
C3 C2 Zr1 71.76(6) . . ?
C2 C3 C4 109.24(10) . . ?
C2 C3 Zr1 75.59(6) . . ?
C4 C3 Zr1 73.63(6) . . ?
C5 C4 C3 105.62(10) . . ?
C5 C4 Si1 123.95(8) . . ?
C3 C4 Si1 124.75(8) . . ?
C5 C4 Zr1 72.89(6) . . ?
C3 C4 Zr1 72.98(6) . . ?
Si1 C4 Zr1 98.03(4) . . ?
C1 C5 C4 109.35(10) . . ?
C1 C5 Zr1 75.28(6) . . ?
C4 C5 Zr1 73.92(6) . . ?
C18 C6 C7 121.15(10) . . ?
C18 C6 C10 131.36(10) . . ?
C7 C6 C10 107.46(9) . . ?
C18 C6 Zr1 120.91(7) . . ?
C7 C6 Zr1 69.85(6) . . ?
C10 C6 Zr1 75.70(6) . . ?
C15 C7 C6 118.23(10) . . ?
C15 C7 C8 131.75(9) . . ?
C6 C7 C8 110.03(9) . . ?
C15 C7 Zr1 118.97(7) . . ?
C6 C7 Zr1 79.12(6) . . ?
C8 C7 Zr1 69.02(6) . . ?
C7 C8 C9 104.80(8) . . ?
C7 C8 Si1 127.79(7) . . ?
C9 C8 Si1 125.56(8) . . ?
C7 C8 Zr1 78.10(6) . . ?
C9 C8 Zr1 77.83(6) . . ?
Si1 C8 Zr1 98.21(4) . . ?
C14 C9 C10 118.58(9) . . ?
C14 C9 C8 131.31(10) . . ?
C10 C9 C8 110.09(9) . . ?
C14 C9 Zr1 116.51(7) . . ?
C10 C9 Zr1 80.33(6) . . ?
C8 C9 Zr1 69.20(6) . . ?
C11 C10 C9 120.91(10) . . ?
C11 C10 C6 131.67(10) . . ?
C9 C10 C6 107.42(8) . . ?
C11 C10 Zr1 122.75(7) . . ?
C9 C10 Zr1 68.82(5) . . ?
C6 C10 Zr1 73.92(6) . . ?
C12 C11 C10 118.82(11) . . ?
C11 C12 C13 120.76(10) . . ?
C14 C13 C12 121.89(11) . . ?
C13 C14 C9 119.03(11) . . ?
C16 C15 C7 119.28(10) . . ?
C15 C16 C17 121.91(11) . . ?
C18 C17 C16 120.64(11) . . ?
C17 C18 C6 118.71(10) . . ?
C20 C19 O1 125.90(9) . . ?
C20 C19 O2 119.33(9) . . ?
O1 C19 O2 114.52(9) . . ?
C19 C20 C21 123.06(10) . . ?
C19 C20 C22 121.61(10) . . ?
C21 C20 C22 115.26(10) . . ?
O2 C23 C25 111.15(10) . . ?
O2 C23 C24 104.47(10) . . ?
C25 C23 C24 111.93(10) . . ?
C30 C26 O3 123.74(10) . . ?
C30 C26 O4 121.80(10) . . ?
O3 C26 O4 114.38(9) . . ?
O4 C27 C28 105.26(10) . . ?
O4 C27 C29 110.63(12) . . ?
C28 C27 C29 112.80(12) . . ?
C26 C30 C32 121.39(10) . . ?
C26 C30 C31 122.23(11) . . ?
C32 C30 C31 116.38(11) . . ?

loop_
_geom_bond_atom_site_label_1
_geom_bond_atom_site_label_2
_geom_bond_distance
_geom_bond_site_symmetry_2
_geom_bond_publ_flag
Zr1 O3 1.9698(7) . ?
Zr1 O1 1.9923(8) . ?
Zr1 C5 2.4874(10) . ?
Zr1 C3 2.4922(11) . ?
Zr1 C8 2.4975(10) . ?
Zr1 C4 2.5007(10) . ?
Zr1 C1 2.5308(10) . ?
Zr1 C2 2.5416(11) . ?
Zr1 C9 2.6117(10) . ?
Zr1 C7 2.6173(10) . ?
Zr1 C6 2.7378(10) . ?
Zr1 C10 2.7611(10) . ?
Si1 C33 1.8577(13) . ?
Si1 C34 1.8660(13) . ?
Si1 C8 1.8681(10) . ?
Si1 C4 1.8704(11) . ?
O1 C19 1.3474(12) . ?
O2 C19 1.3798(12) . ?
O2 C23 1.4416(13) . ?
O3 C26 1.3459(12) . ?
O4 C26 1.3784(13) . ?
O4 C27 1.4480(14) . ?
C1 C2 1.4082(16) . ?
C1 C5 1.4176(16) . ?
C2 C3 1.4157(16) . ?
C3 C4 1.4347(16) . ?
C4 C5 1.4250(15) . ?
C6 C18 1.4129(16) . ?
C6 C7 1.4369(14) . ?
C6 C10 1.4411(15) . ?
C7 C15 1.4224(15) . ?
C7 C8 1.4521(15) . ?
C8 C9 1.4542(14) . ?
C9 C14 1.4226(15) . ?
C9 C10 1.4361(15) . ?
C10 C11 1.4107(14) . ?
C11 C12 1.3765(18) . ?
C12 C13 1.4106(19) . ?
C13 C14 1.3762(16) . ?
C15 C16 1.3739(17) . ?
C16 C17 1.4135(18) . ?
C17 C18 1.3755(17) . ?
C19 C20 1.3384(16) . ?
C20 C21 1.5000(15) . ?
C20 C22 1.5063(16) . ?
C23 C25 1.5163(17) . ?
C23 C24 1.5213(16) . ?
C26 C30 1.3348(15) . ?
C27 C28 1.5161(19) . ?
C27 C29 1.516(2) . ?
C30 C32 1.4990(17) . ?
C30 C31 1.5063(16) . ?
